data_8100199
loop_
_publ_author_name
'Rodrigues, V. H.'
'Costa, M. M. R.'
'Paix\~ao, J. A.'
'Santos, M. L.'
'Agostinho Moreira, J.'
'Chaves, M. R.'
'Almeida, A.'
'Kl\"opperpieper, A.'

_publ_section_title
;
Crystal structure of catena-aqua-trisbetaine-perchlorato-sesquicalcium 
diperchlorate, [Ca~1.5~(H~2~O)(C~5~H~11~NO~2~)~3~(ClO~4~)](ClO~4~)
~2~
;
_journal_issue 4
_journal_name_full 'Zeitschrift f\"ur Kristallographie - New Crystal Structures'
_journal_page_first 448
_journal_page_last 450
_journal_volume 219
_journal_year 2004
_chemical_formula_moiety Ca~1.5~(H~2~O)(C~5~H~11~O~2~N)~3~(ClO~4~)~2~
_chemical_formula_sum 'C15 H35 Ca1.5 Cl3 N3 O19'
_chemical_formula_weight 727.93
_chemical_name_common 'Betaine Calcium Perchlorate'
_space_group_IT_number 2
_symmetry_cell_setting triclinic
_symmetry_space_group_name_Hall '-P 1'
_symmetry_space_group_name_H-M 'P -1'
_cell_angle_alpha 107.058(10)
_cell_angle_beta 107.345(11)
_cell_angle_gamma 103.352(11)
_cell_formula_units_Z 2
_cell_length_a 10.3012(15)
_cell_length_b 13.0789(15)
_cell_length_c 13.1742(18)
_cell_measurement_temperature 293(2)
_cell_volume 1517.9(4)
_diffrn_ambient_temperature 293(2)
_exptl_crystal_density_diffrn 1.593
_cod_depositor_comments
;
The following automatic conversions were performed:
'_symmetry_cell_setting' value 'Triclinic' changed to 'triclinic'
according to '/home/saulius/struct/CIF-dictionaries/cif_core.dic'
dictionary named 'cif_core.dic' version 2.4.1 from 2010-06-29.

Automatic conversion script
Id: cif_fix_enum 1527 2010-12-29 10:47:43Z saulius 
;
_cod_database_code 8100199

loop_
_symmetry_equiv_pos_as_xyz
'x, y, z'
'-x, -y, -z'

loop_
_atom_site_label
_atom_site_type_symbol
_atom_site_fract_x
_atom_site_fract_y
_atom_site_fract_z
_atom_site_U_iso_or_equiv
_atom_site_adp_type
_atom_site_occupancy
_atom_site_symmetry_multiplicity
_atom_site_Wyckoff_symbol
_atom_site_calc_flag
_atom_site_refinement_flags
_atom_site_disorder_assembly
_atom_site_disorder_group
Ca1 Ca 1.0000 0.5000 0.0000 0.0237(3) Uani 1 1 c d S . .
Ca2 Ca 0.67785(9) 0.62039(7) 0.03183(8) 0.0283(2) Uani 1 2 i d . . .
Cl40 Cl 0.73597(14) 0.81867(12) -0.10050(11) 0.0470(3) Uani 1 2 i d . . .
O7 O 0.6429(6) 0.6993(6) 0.2019(4) 0.106(2) Uani 1 2 i d . . .
H7A H 0.6624 0.6416 0.1998 0.159 Uiso 1 2 i d R . .
H7B H 0.6781 0.7453 0.2689 0.159 Uiso 1 2 i d R . .
O11 O 0.9118(4) 0.7402(3) 0.1434(3) 0.0492(9) Uani 1 2 i d . . .
O12 O 1.0894(5) 0.6970(3) 0.0984(4) 0.0605(11) Uani 1 2 i d . . .
O21 O 0.8068(3) 0.4685(3) 0.0632(3) 0.0365(7) Uani 1 2 i d . . .
O22 O 0.5796(3) 0.4334(3) 0.0408(3) 0.0444(9) Uani 1 2 i d . . .
O31 O 0.6455(5) 0.5225(4) -0.1540(3) 0.0613(11) Uani 1 2 i d . . .
O32 O 0.8463(4) 0.5011(4) -0.1676(3) 0.0585(11) Uani 1 2 i d . . .
O43 O 0.6720(4) 0.7778(3) -0.0288(3) 0.0531(10) Uani 1 2 i d . . .
O44 O 0.6446(8) 0.7562(7) -0.2159(5) 0.131(3) Uani 1 2 i d . . .
O45 O 0.8701(7) 0.8029(7) -0.0805(7) 0.116(2) Uani 1 2 i d . . .
O46 O 0.7604(8) 0.9337(5) -0.0682(6) 0.110(2) Uani 1 2 i d . . .
N10 N 1.1084(4) 0.9688(3) 0.2940(3) 0.0364(9) Uani 1 2 i d . . .
N20 N 0.7449(5) 0.2586(4) 0.1322(4) 0.0450(10) Uani 1 2 i d . . .
N30 N 0.6592(4) 0.3652(4) -0.4141(3) 0.0359(9) Uani 1 2 i d . . .
C11 C 1.0382(5) 0.7635(4) 0.1470(4) 0.0375(10) Uani 1 2 i d . . .
C12 C 1.1475(5) 0.8834(4) 0.2171(5) 0.0446(12) Uani 1 2 i d . . .
H12A H 1.2354 0.8775 0.2648 0.054 Uiso 1 2 i calc R . .
H12B H 1.1712 0.9140 0.1636 0.054 Uiso 1 2 i calc R . .
C13 C 1.2427(6) 1.0740(5) 0.3597(5) 0.0576(15) Uani 1 2 i d . . .
H13A H 1.2728 1.0995 0.3063 0.086 Uiso 1 2 i calc R . .
H13B H 1.3189 1.0565 0.4062 0.086 Uiso 1 2 i calc R . .
H13C H 1.2222 1.1331 0.4086 0.086 Uiso 1 2 i calc R . .
C14 C 0.9910(7) 0.9982(6) 0.2241(7) 0.0697(19) Uani 1 2 i d . . .
H14A H 1.0226 1.0280 0.1737 0.105 Uiso 1 2 i calc R . .
H14B H 0.9687 1.0547 0.2747 0.105 Uiso 1 2 i calc R . .
H14C H 0.9059 0.9310 0.1790 0.105 Uiso 1 2 i calc R . .
C15 C 1.0647(10) 0.9283(7) 0.3767(6) 0.085(3) Uani 1 2 i d . . .
H15A H 1.0625 0.9910 0.4357 0.128 Uiso 1 2 i calc R . .
H15B H 1.1332 0.8972 0.4115 0.128 Uiso 1 2 i calc R . .
H15C H 0.9700 0.8703 0.3367 0.128 Uiso 1 2 i calc R . .
C21 C 0.6880(5) 0.4038(4) 0.0477(4) 0.0349(10) Uani 1 2 i d . . .
C22 C 0.6655(6) 0.2772(5) 0.0269(5) 0.0487(13) Uani 1 2 i d . . .
H22A H 0.5626 0.2356 -0.0004 0.058 Uiso 1 2 i calc R . .
H22B H 0.6976 0.2457 -0.0335 0.058 Uiso 1 2 i calc R . .
C23 C 0.9033(8) 0.2934(10) 0.1598(9) 0.103(3) Uani 1 2 i d . . .
H23A H 0.9490 0.2699 0.2194 0.154 Uiso 1 2 i calc R . .
H23B H 0.9439 0.3749 0.1859 0.154 Uiso 1 2 i calc R . .
H23C H 0.9192 0.2579 0.0919 0.154 Uiso 1 2 i calc R . .
C24 C 0.6854(13) 0.1349(7) 0.1084(11) 0.120(4) Uani 1 2 i d . . .
H24A H 0.7092 0.0916 0.0484 0.181 Uiso 1 2 i calc R . .
H24B H 0.5819 0.1110 0.0842 0.181 Uiso 1 2 i calc R . .
H24C H 0.7269 0.1223 0.1773 0.181 Uiso 1 2 i calc R . .
C25 C 0.7143(11) 0.3204(9) 0.2309(7) 0.098(3) Uani 1 2 i d . . .
H25A H 0.7503 0.2975 0.2935 0.147 Uiso 1 2 i calc R . .
H25B H 0.6115 0.3028 0.2077 0.147 Uiso 1 2 i calc R . .
H25C H 0.7612 0.4011 0.2556 0.147 Uiso 1 2 i calc R . .
C31 C 0.7224(6) 0.5010(4) -0.2077(4) 0.0386(11) Uani 1 2 i d . . .
C32 C 0.6541(5) 0.4734(4) -0.3368(4) 0.0369(10) Uani 1 2 i d . . .
H32A H 0.5535 0.4681 -0.3572 0.044 Uiso 1 2 i calc R . .
H32B H 0.7032 0.5365 -0.3519 0.044 Uiso 1 2 i calc R . .
C33 C 0.5990(7) 0.2686(5) -0.3835(5) 0.0543(14) Uani 1 2 i d . . .
H33A H 0.6549 0.2850 -0.3042 0.081 Uiso 1 2 i calc R . .
H33B H 0.6037 0.1998 -0.4321 0.081 Uiso 1 2 i calc R . .
H33C H 0.4999 0.2588 -0.3944 0.081 Uiso 1 2 i calc R . .
C34 C 0.8094(6) 0.3760(6) -0.4094(5) 0.0583(16) Uani 1 2 i d . . .
H34A H 0.8703 0.3836 -0.3345 0.087 Uiso 1 2 i calc R . .
H34B H 0.8485 0.4421 -0.4234 0.087 Uiso 1 2 i calc R . .
H34C H 0.8055 0.3091 -0.4673 0.087 Uiso 1 2 i calc R . .
C35 C 0.5644(6) 0.3403(6) -0.5361(4) 0.0549(14) Uani 1 2 i d . . .
H35A H 0.5618 0.2693 -0.5866 0.082 Uiso 1 2 i calc R . .
H35B H 0.6028 0.4005 -0.5581 0.082 Uiso 1 2 i calc R . .
H35C H 0.4679 0.3350 -0.5414 0.082 Uiso 1 2 i calc R . .
Cl50 Cl 0.39474(17) 0.00860(13) 0.68178(14) 0.0591(4) Uani 1 2 i d . . .
O53 O 0.3156(14) -0.1026(7) 0.6368(9) 0.211(5) Uani 1 2 i d . . .
O54 O 0.2954(11) 0.0598(12) 0.6666(12) 0.279(9) Uani 1 2 i d . . .
O55 O 0.4527(14) 0.0142(13) 0.5998(12) 0.221(6) Uani 1 2 i d . . .
O56 O 0.4962(13) 0.0535(14) 0.7828(9) 0.274(8) Uani 1 2 i d . . .
Cl60 Cl 0.15293(17) 0.34391(13) 0.52862(15) 0.0610(4) Uani 1 2 i d . . .
O63 O 0.1089(14) 0.4133(13) 0.580(2) 0.404(16) Uani 1 2 i d . . .
O64 O 0.084(2) 0.2460(8) 0.5143(17) 0.313(11) Uani 1 2 i d . . .
O65 O 0.158(4) 0.328(2) 0.4246(17) 0.44(2) Uani 1 2 i d . . .
O66 O 0.2864(11) 0.365(2) 0.5637(17) 0.369(13) Uani 1 2 i d . . .

loop_
_atom_site_aniso_label
_atom_site_aniso_U_11
_atom_site_aniso_U_22
_atom_site_aniso_U_33
_atom_site_aniso_U_23
_atom_site_aniso_U_13
_atom_site_aniso_U_12
Ca1 0.0165(5) 0.0249(6) 0.0252(6) 0.0051(5) 0.0083(4) 0.0054(4)
Ca2 0.0206(4) 0.0290(4) 0.0338(5) 0.0097(4) 0.0128(3) 0.0064(3)
Cl40 0.0475(7) 0.0514(7) 0.0475(7) 0.0276(6) 0.0204(6) 0.0136(6)
O7 0.099(4) 0.154(6) 0.060(3) 0.015(3) 0.055(3) 0.039(4)
O11 0.0307(18) 0.0373(19) 0.060(2) 0.0142(17) 0.0064(16) -0.0016(14)
O12 0.066(3) 0.0288(19) 0.072(3) 0.0007(18) 0.031(2) 0.0109(18)
O21 0.0247(15) 0.0382(18) 0.0464(19) 0.0137(15) 0.0187(14) 0.0080(13)
O22 0.0259(16) 0.052(2) 0.072(2) 0.0357(19) 0.0251(16) 0.0188(15)
O31 0.085(3) 0.070(3) 0.039(2) 0.0151(19) 0.033(2) 0.039(2)
O32 0.042(2) 0.078(3) 0.045(2) 0.032(2) 0.0031(17) 0.0102(19)
O43 0.052(2) 0.058(2) 0.060(2) 0.034(2) 0.0281(19) 0.0173(19)
O44 0.139(6) 0.151(6) 0.044(3) 0.042(3) 0.003(3) -0.016(5)
O45 0.099(4) 0.187(7) 0.150(6) 0.109(6) 0.094(5) 0.084(5)
O46 0.178(7) 0.059(3) 0.135(5) 0.061(3) 0.094(5) 0.044(4)
N10 0.036(2) 0.030(2) 0.033(2) 0.0056(16) 0.0113(16) 0.0062(16)
N20 0.044(2) 0.046(2) 0.067(3) 0.034(2) 0.032(2) 0.025(2)
N30 0.0303(19) 0.047(2) 0.0254(18) 0.0093(17) 0.0085(15) 0.0138(17)
C11 0.039(3) 0.024(2) 0.039(3) 0.0094(19) 0.009(2) 0.0066(19)
C12 0.038(3) 0.030(2) 0.058(3) 0.005(2) 0.024(2) 0.009(2)
C13 0.053(3) 0.029(3) 0.060(4) -0.003(2) 0.012(3) 0.001(2)
C14 0.060(4) 0.051(4) 0.089(5) 0.019(3) 0.015(3) 0.035(3)
C15 0.108(6) 0.082(5) 0.046(4) 0.019(3) 0.040(4) -0.004(4)
C21 0.027(2) 0.039(2) 0.053(3) 0.026(2) 0.023(2) 0.0149(19)
C22 0.050(3) 0.040(3) 0.056(3) 0.018(2) 0.020(3) 0.016(2)
C23 0.051(4) 0.172(9) 0.128(7) 0.116(7) 0.030(4) 0.046(5)
C24 0.168(10) 0.064(5) 0.168(10) 0.079(6) 0.077(8) 0.050(6)
C25 0.150(8) 0.130(8) 0.061(5) 0.055(5) 0.063(5) 0.079(7)
C31 0.046(3) 0.031(2) 0.031(2) 0.012(2) 0.010(2) 0.008(2)
C32 0.037(2) 0.046(3) 0.029(2) 0.013(2) 0.0109(19) 0.021(2)
C33 0.065(4) 0.039(3) 0.053(3) 0.018(3) 0.022(3) 0.009(3)
C34 0.040(3) 0.079(4) 0.058(4) 0.018(3) 0.027(3) 0.025(3)
C35 0.050(3) 0.071(4) 0.031(3) 0.011(3) 0.009(2) 0.019(3)
Cl50 0.0538(9) 0.0569(9) 0.0600(9) 0.0197(7) 0.0224(7) 0.0119(7)
O53 0.287(13) 0.080(5) 0.163(9) 0.011(5) 0.065(9) -0.035(7)
O54 0.129(8) 0.261(14) 0.271(14) -0.096(11) 0.005(8) 0.116(9)
O55 0.233(12) 0.327(17) 0.254(14) 0.203(13) 0.173(11) 0.141(12)
O56 0.180(10) 0.319(17) 0.108(7) -0.032(9) -0.052(7) 0.007(11)
Cl60 0.0557(9) 0.0513(8) 0.0768(11) 0.0206(8) 0.0316(8) 0.0184(7)
O63 0.171(11) 0.229(14) 0.61(3) -0.141(17) 0.221(16) 0.036(10)
O64 0.45(2) 0.086(6) 0.45(2) 0.040(10) 0.36(2) 0.005(10)
O65 0.99(6) 0.37(3) 0.250(19) 0.23(2) 0.35(3) 0.44(4)
O66 0.073(6) 0.60(4) 0.32(2) 0.06(2) 0.093(9) 0.048(12)

loop_
_geom_bond_atom_site_label_1
_geom_bond_atom_site_label_2
_geom_bond_distance
_geom_bond_site_symmetry_2
_geom_bond_publ_flag
Ca1 O32 2.308(4) 2_765 ?
Ca1 O32 2.308(4) . ?
Ca1 O12 2.323(4) . ?
Ca1 O12 2.323(4) 2_765 ?
Ca1 O21 2.373(3) 2_765 ?
Ca1 O21 2.373(3) . ?
Ca1 Ca2 4.0649(10) 2_765 ?
Ca1 Ca2 4.0649(10) . ?
Ca2 O11 2.284(3) . ?
Ca2 O31 2.286(4) . ?
Ca2 O7 2.348(5) . ?
Ca2 O22 2.382(3) 2_665 ?
Ca2 O43 2.424(4) . ?
Ca2 O22 2.473(4) . ?
Ca2 O21 2.693(3) . ?
Ca2 C21 2.924(5) . ?
Ca2 Ca2 3.9160(18) 2_665 ?
Ca2 H7A 2.2068 . ?
Cl40 O46 1.376(5) . ?
Cl40 O44 1.389(6) . ?
Cl40 O45 1.403(6) . ?
Cl40 O43 1.455(4) . ?
O7 H7A 0.8193 . ?
O7 H7B 0.8182 . ?
O11 C11 1.249(6) . ?
O12 C11 1.238(6) . ?
O21 C21 1.236(5) . ?
O22 C21 1.251(5) . ?
O22 Ca2 2.382(3) 2_665 ?
O31 C31 1.236(6) . ?
O32 C31 1.227(6) . ?
N10 C15 1.482(7) . ?
N10 C14 1.489(7) . ?
N10 C12 1.491(6) . ?
N10 C13 1.504(6) . ?
N20 C25 1.479(8) . ?
N20 C23 1.486(8) . ?
N20 C24 1.491(9) . ?
N20 C22 1.505(7) . ?
N30 C33 1.494(7) . ?
N30 C35 1.500(6) . ?
N30 C34 1.502(6) . ?
N30 C32 1.505(6) . ?
C11 C12 1.514(6) . ?
C12 H12A 0.9700 . ?
C12 H12B 0.9700 . ?
C13 H13A 0.9600 . ?
C13 H13B 0.9600 . ?
C13 H13C 0.9600 . ?
C14 H14A 0.9600 . ?
C14 H14B 0.9600 . ?
C14 H14C 0.9600 . ?
C15 H15A 0.9600 . ?
C15 H15B 0.9600 . ?
C15 H15C 0.9600 . ?
C21 C22 1.546(7) . ?
C22 H22A 0.9700 . ?
C22 H22B 0.9700 . ?
C23 H23A 0.9600 . ?
C23 H23B 0.9600 . ?
C23 H23C 0.9600 . ?
C24 H24A 0.9600 . ?
C24 H24B 0.9600 . ?
C24 H24C 0.9600 . ?
C25 H25A 0.9600 . ?
C25 H25B 0.9600 . ?
C25 H25C 0.9600 . ?
C31 C32 1.525(6) . ?
C32 H32A 0.9700 . ?
C32 H32B 0.9700 . ?
C33 H33A 0.9600 . ?
C33 H33B 0.9600 . ?
C33 H33C 0.9600 . ?
C34 H34A 0.9600 . ?
C34 H34B 0.9600 . ?
C34 H34C 0.9600 . ?
C35 H35A 0.9600 . ?
C35 H35B 0.9600 . ?
C35 H35C 0.9600 . ?
Cl50 O56 1.280(9) . ?
Cl50 O53 1.338(8) . ?
Cl50 O54 1.345(10) . ?
Cl50 O55 1.392(10) . ?
Cl60 O63 1.222(9) . ?
Cl60 O64 1.240(9) . ?
Cl60 O66 1.245(11) . ?
Cl60 O65 1.343(15) . ?
O65 O66 1.75(3) . ?
